data_4127234
loop_
_publ_author_name
'Loh, Ying Kai'
'Porteous, Kieran'
'Fuentes, M \'Angeles'
'Do, Dinh Cao Huan'
'Hicks, Jamie'
'Aldridge, Simon'

_publ_section_title
;
 An Acid-Free Anionic Oxoborane Isoelectronic with Carbonyl: Facile Access
 and Transfer of a Terminal B&#x2550;O Double Bond.
;
_journal_issue 20
_journal_name_full 'Journal of the American Chemical Society'
_journal_page_first 8073
_journal_page_last 8077
_journal_paper_doi 10.1021/jacs.9b03600
_journal_volume 141
_journal_year 2019
_chemical_formula_moiety 'C41 H50 B N4 O, C18 H36 K N2 O6'
_chemical_formula_sum 'C59 H86 B K N6 O7'
_chemical_formula_weight 1041.24
_chemical_melting_point ?
_space_group_crystal_system monoclinic
_space_group_IT_number 14
_space_group_name_Hall '-P 2ybc'
_space_group_name_H-M_alt 'P 1 21/c 1'
_symmetry_space_group_name_Hall '-P 2ybc'
_symmetry_space_group_name_H-M 'P 1 21/c 1'
_atom_sites_solution_hydrogens geom
_audit_creation_method SHELXL-2018/3
_cell_angle_alpha 90
_cell_angle_beta 92.7400(10)
_cell_angle_gamma 90
_cell_formula_units_Z 4
_cell_length_a 12.24440(10)
_cell_length_b 15.9465(2)
_cell_length_c 30.3954(3)
_cell_measurement_reflns_used 11905
_cell_measurement_temperature 150(2)
_cell_measurement_theta_max 76.2060
_cell_measurement_theta_min 2.9080
_cell_volume 5928.08(11)
_computing_cell_refinement 'CrysAlisPro 1.171.39.46e (Rigaku OD, 2018)'
_computing_data_collection 'CrysAlisPro 1.171.39.46e (Rigaku OD, 2018)'
_computing_data_reduction 'CrysAlisPro 1.171.39.46e (Rigaku OD, 2018)'
_computing_molecular_graphics 'SHELXLE (HUbschle, 2017)'
_computing_publication_material 'CIFTAB-2014/2 (Sheldrick, 2014)'
_computing_structure_refinement 'SHELXL-2018/3 (Sheldrick, 2018)'
_computing_structure_solution 'SHELXT 2018/2 (Sheldrick, 2018)'
_diffrn_ambient_temperature 150(2)
_diffrn_detector_area_resol_mean 10.5035
_diffrn_measured_fraction_theta_full 0.999
_diffrn_measured_fraction_theta_max 0.986
_diffrn_measurement_device_type 'SuperNova, Dual, Cu at home/near, Atlas'
_diffrn_measurement_method '\w scans'
_diffrn_radiation_type CuK\a
_diffrn_radiation_wavelength 1.54184
_diffrn_reflns_av_R_equivalents 0.0263
_diffrn_reflns_av_unetI/netI 0.0325
_diffrn_reflns_Laue_measured_fraction_full 0.999
_diffrn_reflns_Laue_measured_fraction_max 0.986
_diffrn_reflns_limit_h_max 11
_diffrn_reflns_limit_h_min -15
_diffrn_reflns_limit_k_max 19
_diffrn_reflns_limit_k_min -20
_diffrn_reflns_limit_l_max 37
_diffrn_reflns_limit_l_min -38
_diffrn_reflns_number 28293
_diffrn_reflns_point_group_measured_fraction_full 0.999
_diffrn_reflns_point_group_measured_fraction_max 0.986
_diffrn_reflns_theta_full 67.684
_diffrn_reflns_theta_max 76.631
_diffrn_reflns_theta_min 2.911
_diffrn_source 'micro-focus sealed X-ray tube'
_exptl_absorpt_coefficient_mu 1.212
_exptl_absorpt_correction_T_max 1.00000
_exptl_absorpt_correction_T_min 0.76093
_exptl_absorpt_correction_type multi-scan
_exptl_absorpt_process_details
;
CrysAlisPro 1.171.39.46e (Rigaku Oxford Diffraction, 2018)
Empirical absorption correction using spherical harmonics,
 implemented in SCALE3 ABSPACK scaling algorithm.
;
_exptl_crystal_colour colourless
_exptl_crystal_density_diffrn 1.167
_exptl_crystal_density_meas ?
_exptl_crystal_description block
_exptl_crystal_F_000 2248
_exptl_crystal_size_max 0.35
_exptl_crystal_size_mid 0.32
_exptl_crystal_size_min 0.25
_refine_diff_density_max 0.248
_refine_diff_density_min -0.269
_refine_diff_density_rms 0.039
_refine_ls_extinction_method none
_refine_ls_goodness_of_fit_ref 1.030
_refine_ls_hydrogen_treatment constr
_refine_ls_matrix_type full
_refine_ls_number_parameters 677
_refine_ls_number_reflns 12322
_refine_ls_number_restraints 0
_refine_ls_restrained_S_all 1.030
_refine_ls_R_factor_all 0.0507
_refine_ls_R_factor_gt 0.0422
_refine_ls_shift/su_max 0.001
_refine_ls_shift/su_mean 0.000
_refine_ls_structure_factor_coef Fsqd
_refine_ls_weighting_details 'w=1/[\s^2^(Fo^2^)+(0.0545P)^2^+1.3825P] where P=(Fo^2^+2Fc^2^)/3'
_refine_ls_weighting_scheme calc
_refine_ls_wR_factor_gt 0.1084
_refine_ls_wR_factor_ref 0.1156
_reflns_Friedel_coverage 0.000
_reflns_number_gt 10476
_reflns_number_total 12322
_reflns_threshold_expression 'I > 2\s(I)'
_cod_data_source_file ja9b03600_si_002.cif
_cod_data_source_block 355ykjh19_a
_cod_depositor_comments
;
The following automatic conversions were performed:

'_chemical_melting_point' value 'not measured' was changed to '?' -
the value is undefined or not given.

'_exptl_crystal_density_meas' value 'not measured' was changed to '?'
- the value is perceived as not measured.

Automatic conversion script
Id: cif_fix_values 4973 2017-02-22 13:04:09Z antanas 

 Adding full bibliography for 4127230--4127234.cif.
;
_cod_database_code 4127234
_shelx_shelxl_version_number 2018/3
_shelx_space_group_comment
;
The symmetry employed for this shelxl refinement is uniquely defined
by the following loop, which should always be used as a source of
symmetry information in preference to the above space-group names.
They are only intended as comments.
;

loop_
_space_group_symop_operation_xyz
'x, y, z'
'-x, y+1/2, -z+1/2'
'-x, -y, -z'
'x, -y-1/2, z-1/2'

loop_
_atom_site_label
_atom_site_type_symbol
_atom_site_fract_x
_atom_site_fract_y
_atom_site_fract_z
_atom_site_U_iso_or_equiv
_atom_site_adp_type
_atom_site_occupancy
_atom_site_site_symmetry_order
_atom_site_calc_flag
_atom_site_refinement_flags_posn
_atom_site_refinement_flags_adp
K1 K 0.74338(2) 0.38667(2) 0.52780(2) 0.03168(8) Uani 1 1 d . .
O1 O 0.76697(9) 0.68314(6) 0.41237(3) 0.0341(2) Uani 1 1 d . .
O2 O 0.89728(9) 0.39066(7) 0.60055(4) 0.0367(2) Uani 1 1 d . .
O3 O 0.85599(9) 0.24066(7) 0.55431(4) 0.0418(3) Uani 1 1 d . .
O4 O 0.55320(9) 0.44019(9) 0.56872(4) 0.0496(3) Uani 1 1 d . .
O5 O 0.53244(10) 0.31879(9) 0.50220(5) 0.0568(4) Uani 1 1 d . .
O6 O 0.81613(9) 0.53888(8) 0.49562(4) 0.0468(3) Uani 1 1 d . .
O7 O 0.83844(11) 0.39514(9) 0.44315(4) 0.0541(3) Uani 1 1 d . .
N1 N 0.62966(9) 0.80342(7) 0.27963(4) 0.0272(2) Uani 1 1 d . .
N2 N 0.79815(9) 0.85806(7) 0.29615(4) 0.0263(2) Uani 1 1 d . .
N3 N 0.74710(9) 0.72361(7) 0.33984(4) 0.0257(2) Uani 1 1 d . .
N4 N 0.71369(9) 0.81983(7) 0.39300(4) 0.0267(2) Uani 1 1 d . .
N5 N 0.75544(12) 0.53759(9) 0.58662(5) 0.0424(3) Uani 1 1 d . .
N6 N 0.72862(16) 0.23898(11) 0.46909(6) 0.0624(5) Uani 1 1 d . .
C1 C 0.64583(12) 0.87393(9) 0.25325(5) 0.0315(3) Uani 1 1 d . .
H1 H 0.594572 0.895359 0.231650 0.038 Uiso 1 1 calc R U
C2 C 0.74466(12) 0.90642(9) 0.26321(5) 0.0306(3) Uani 1 1 d . .
H2 H 0.774083 0.954873 0.249969 0.037 Uiso 1 1 calc R U
C3 C 0.53430(11) 0.75191(9) 0.27292(5) 0.0300(3) Uani 1 1 d . .
C4 C 0.45270(11) 0.75395(9) 0.30389(5) 0.0327(3) Uani 1 1 d . .
C5 C 0.36260(13) 0.70139(11) 0.29652(6) 0.0429(4) Uani 1 1 d . .
H5 H 0.306174 0.701423 0.316911 0.051 Uiso 1 1 calc R U
C6 C 0.35365(15) 0.64936(12) 0.26027(7) 0.0514(4) Uani 1 1 d . .
H6 H 0.291733 0.613833 0.256114 0.062 Uiso 1 1 calc R U
C7 C 0.43408(15) 0.64863(11) 0.23004(6) 0.0478(4) Uani 1 1 d . .
H7 H 0.426879 0.612602 0.205177 0.057 Uiso 1 1 calc R U
C8 C 0.52605(13) 0.70017(10) 0.23545(5) 0.0368(3) Uani 1 1 d . .
C9 C 0.61354(15) 0.69781(11) 0.20170(5) 0.0423(4) Uani 1 1 d . .
H9 H 0.672552 0.737942 0.211500 0.051 Uiso 1 1 calc R U
C10 C 0.6648(2) 0.61105(13) 0.19853(7) 0.0594(5) Uani 1 1 d . .
H10A H 0.690950 0.592546 0.227927 0.089 Uiso 1 1 calc R U
H10B H 0.726372 0.613461 0.179127 0.089 Uiso 1 1 calc R U
H10C H 0.610035 0.571351 0.186514 0.089 Uiso 1 1 calc R U
C11 C 0.5680(2) 0.72621(15) 0.15637(7) 0.0656(6) Uani 1 1 d . .
H11A H 0.512364 0.686265 0.145333 0.098 Uiso 1 1 calc R U
H11B H 0.627402 0.728636 0.135917 0.098 Uiso 1 1 calc R U
H11C H 0.535044 0.781916 0.158830 0.098 Uiso 1 1 calc R U
C12 C 0.46280(11) 0.81118(10) 0.34378(5) 0.0351(3) Uani 1 1 d . .
H12 H 0.538082 0.803776 0.357470 0.042 Uiso 1 1 calc R U
C13 C 0.38172(14) 0.79066(13) 0.37902(6) 0.0480(4) Uani 1 1 d . .
H13A H 0.307200 0.802677 0.367550 0.072 Uiso 1 1 calc R U
H13B H 0.398311 0.825002 0.405234 0.072 Uiso 1 1 calc R U
H13C H 0.387715 0.731169 0.386851 0.072 Uiso 1 1 calc R U
C14 C 0.45067(13) 0.90342(10) 0.33041(6) 0.0411(3) Uani 1 1 d . .
H14A H 0.511784 0.919614 0.312541 0.062 Uiso 1 1 calc R U
H14B H 0.450825 0.938470 0.356892 0.062 Uiso 1 1 calc R U
H14C H 0.381637 0.911198 0.313224 0.062 Uiso 1 1 calc R U
C15 C 0.91134(11) 0.87429(9) 0.30788(5) 0.0294(3) Uani 1 1 d . .
C16 C 0.99148(12) 0.82904(10) 0.28583(5) 0.0358(3) Uani 1 1 d . .
C17 C 1.10141(13) 0.85009(12) 0.29572(6) 0.0487(4) Uani 1 1 d . .
H17 H 1.157403 0.819907 0.282020 0.058 Uiso 1 1 calc R U
C18 C 1.12962(13) 0.91331(13) 0.32475(7) 0.0540(5) Uani 1 1 d . .
H18 H 1.204439 0.927376 0.330213 0.065 Uiso 1 1 calc R U
C19 C 1.05060(13) 0.95628(12) 0.34591(6) 0.0467(4) Uani 1 1 d . .
H19 H 1.071330 0.999831 0.365934 0.056 Uiso 1 1 calc R U
C20 C 0.93986(11) 0.93689(9) 0.33844(5) 0.0336(3) Uani 1 1 d . .
C21 C 0.85482(12) 0.98393(10) 0.36319(5) 0.0361(3) Uani 1 1 d . .
H21 H 0.787326 0.948595 0.362953 0.043 Uiso 1 1 calc R U
C22 C 0.82473(18) 1.06748(12) 0.34067(7) 0.0536(4) Uani 1 1 d . .
H22A H 0.888818 1.104354 0.341596 0.080 Uiso 1 1 calc R U
H22B H 0.765562 1.094331 0.356096 0.080 Uiso 1 1 calc R U
H22C H 0.800577 1.057094 0.309953 0.080 Uiso 1 1 calc R U
C23 C 0.89138(16) 1.00016(12) 0.41138(6) 0.0479(4) Uani 1 1 d . .
H23A H 0.917533 0.947696 0.424967 0.072 Uiso 1 1 calc R U
H23B H 0.829462 1.021517 0.427308 0.072 Uiso 1 1 calc R U
H23C H 0.950512 1.041627 0.412659 0.072 Uiso 1 1 calc R U
C24 C 0.96047(14) 0.76313(11) 0.25184(5) 0.0417(4) Uani 1 1 d . .
H24 H 0.888900 0.738495 0.259737 0.050 Uiso 1 1 calc R U
C25 C 0.94445(19) 0.80250(15) 0.20585(6) 0.0622(6) Uani 1 1 d . .
H25A H 0.889529 0.847115 0.206602 0.093 Uiso 1 1 calc R U
H25B H 0.919693 0.759401 0.184663 0.093 Uiso 1 1 calc R U
H25C H 1.013927 0.826103 0.196953 0.093 Uiso 1 1 calc R U
C26 C 1.04330(16) 0.69127(13) 0.25001(6) 0.0537(5) Uani 1 1 d . .
H26A H 1.110073 0.711614 0.237024 0.081 Uiso 1 1 calc R U
H26B H 1.011864 0.645577 0.231945 0.081 Uiso 1 1 calc R U
H26C H 1.060901 0.670691 0.279891 0.081 Uiso 1 1 calc R U
C27 C 0.74485(10) 0.74132(8) 0.38598(4) 0.0246(2) Uani 1 1 d . .
C28 C 0.73426(10) 0.63731(8) 0.32748(4) 0.0249(2) Uani 1 1 d . .
C29 C 0.63570(11) 0.59555(9) 0.33265(5) 0.0313(3) Uani 1 1 d . .
H29 H 0.576023 0.624649 0.344425 0.038 Uiso 1 1 calc R U
C30 C 0.62386(12) 0.51199(9) 0.32078(5) 0.0326(3) Uani 1 1 d . .
H30 H 0.555403 0.485228 0.324043 0.039 Uiso 1 1 calc R U
C31 C 0.70946(12) 0.46631(9) 0.30423(4) 0.0301(3) Uani 1 1 d . .
C32 C 0.80730(12) 0.50828(9) 0.29885(5) 0.0327(3) Uani 1 1 d . .
H32 H 0.867066 0.479047 0.287231 0.039 Uiso 1 1 calc R U
C33 C 0.81927(11) 0.59237(9) 0.31019(5) 0.0289(3) Uani 1 1 d . .
H33 H 0.887006 0.619596 0.306019 0.035 Uiso 1 1 calc R U
C34 C 0.69545(15) 0.37466(10) 0.29283(5) 0.0409(3) Uani 1 1 d . .
H34A H 0.643618 0.349072 0.312431 0.061 Uiso 1 1 calc R U
H34B H 0.766205 0.346146 0.296443 0.061 Uiso 1 1 calc R U
H34C H 0.667427 0.369289 0.262216 0.061 Uiso 1 1 calc R U
C35 C 0.71155(11) 0.85103(8) 0.43561(4) 0.0272(3) Uani 1 1 d . .
C36 C 0.64173(12) 0.91929(9) 0.44243(5) 0.0338(3) Uani 1 1 d . .
H36 H 0.597383 0.940048 0.418338 0.041 Uiso 1 1 calc R U
C37 C 0.63568(13) 0.95729(10) 0.48339(6) 0.0417(4) Uani 1 1 d . .
H37 H 0.587290 1.003231 0.486557 0.050 Uiso 1 1 calc R U
C38 C 0.69866(15) 0.92979(11) 0.51987(6) 0.0456(4) Uani 1 1 d . .
C39 C 0.76958(15) 0.86354(11) 0.51329(5) 0.0428(4) Uani 1 1 d . .
H39 H 0.814877 0.844028 0.537395 0.051 Uiso 1 1 calc R U
C40 C 0.77642(12) 0.82481(9) 0.47249(5) 0.0329(3) Uani 1 1 d . .
H40 H 0.826056 0.779619 0.469480 0.040 Uiso 1 1 calc R U
C41 C 0.6902(2) 0.97001(16) 0.56484(7) 0.0705(6) Uani 1 1 d . .
H41A H 0.687725 0.926162 0.587361 0.106 Uiso 1 1 calc R U
H41B H 0.623447 1.003863 0.565114 0.106 Uiso 1 1 calc R U
H41C H 0.753987 1.005962 0.571074 0.106 Uiso 1 1 calc R U
C42 C 0.85329(18) 0.53241(12) 0.61640(7) 0.0578(5) Uani 1 1 d . .
H42A H 0.845305 0.572351 0.640969 0.069 Uiso 1 1 calc R U
H42B H 0.917598 0.550038 0.600150 0.069 Uiso 1 1 calc R U
C43 C 0.87450(16) 0.44644(12) 0.63520(6) 0.0503(4) Uani 1 1 d . .
H43A H 0.937400 0.448350 0.656885 0.060 Uiso 1 1 calc R U
H43B H 0.809634 0.426721 0.650456 0.060 Uiso 1 1 calc R U
C44 C 0.93222(14) 0.31115(10) 0.61722(6) 0.0433(4) Uani 1 1 d . .
H44A H 0.874765 0.286657 0.635126 0.052 Uiso 1 1 calc R U
H44B H 0.999345 0.318005 0.636362 0.052 Uiso 1 1 calc R U
C45 C 0.95442(13) 0.25420(10) 0.58007(7) 0.0458(4) Uani 1 1 d . .
H45A H 1.010183 0.279442 0.561600 0.055 Uiso 1 1 calc R U
H45B H 0.983054 0.200035 0.591601 0.055 Uiso 1 1 calc R U
C46 C 0.8680(2) 0.17693(13) 0.52271(9) 0.0681(6) Uani 1 1 d . .
H46A H 0.888775 0.123721 0.537649 0.082 Uiso 1 1 calc R U
H46B H 0.926619 0.192295 0.502896 0.082 Uiso 1 1 calc R U
C47 C 0.7619(2) 0.16556(13) 0.49630(9) 0.0714(6) Uani 1 1 d . .
H47A H 0.768671 0.116351 0.476760 0.086 Uiso 1 1 calc R U
H47B H 0.703427 0.153190 0.516749 0.086 Uiso 1 1 calc R U
C48 C 0.65621(17) 0.53932(14) 0.61211(6) 0.0567(5) Uani 1 1 d . .
H48A H 0.650949 0.594791 0.626478 0.068 Uiso 1 1 calc R U
H48B H 0.663244 0.496465 0.635637 0.068 Uiso 1 1 calc R U
C49 C 0.55242(15) 0.52341(13) 0.58500(7) 0.0557(5) Uani 1 1 d . .
H49A H 0.488576 0.531622 0.603328 0.067 Uiso 1 1 calc R U
H49B H 0.546489 0.563470 0.560122 0.067 Uiso 1 1 calc R U
C50 C 0.44977(13) 0.41779(15) 0.54827(7) 0.0590(6) Uani 1 1 d . .
H50A H 0.433673 0.454217 0.522388 0.071 Uiso 1 1 calc R U
H50B H 0.391418 0.426049 0.569296 0.071 Uiso 1 1 calc R U
C51 C 0.45203(14) 0.32921(15) 0.53424(7) 0.0623(6) Uani 1 1 d . .
H51A H 0.469776 0.292834 0.559992 0.075 Uiso 1 1 calc R U
H51B H 0.379282 0.312694 0.521484 0.075 Uiso 1 1 calc R U
C52 C 0.5307(2) 0.23559(15) 0.48536(9) 0.0739(7) Uani 1 1 d . .
H52A H 0.457475 0.222891 0.471745 0.089 Uiso 1 1 calc R U
H52B H 0.545924 0.195238 0.509636 0.089 Uiso 1 1 calc R U
C53 C 0.6150(2) 0.22729(16) 0.45185(8) 0.0801(8) Uani 1 1 d . .
H53A H 0.608480 0.170902 0.438355 0.096 Uiso 1 1 calc R U
H53B H 0.599417 0.269027 0.428276 0.096 Uiso 1 1 calc R U
C54 C 0.76057(17) 0.61286(11) 0.55893(8) 0.0562(5) Uani 1 1 d . .
H54A H 0.779384 0.661574 0.578012 0.067 Uiso 1 1 calc R U
H54B H 0.687181 0.623222 0.544891 0.067 Uiso 1 1 calc R U
C55 C 0.84188(16) 0.60745(11) 0.52360(8) 0.0576(5) Uani 1 1 d . .
H55A H 0.840474 0.660004 0.506242 0.069 Uiso 1 1 calc R U
H55B H 0.916380 0.600293 0.537198 0.069 Uiso 1 1 calc R U
C56 C 0.88259(13) 0.53786(13) 0.45815(7) 0.0536(5) Uani 1 1 d . .
H56A H 0.958176 0.521240 0.467344 0.064 Uiso 1 1 calc R U
H56B H 0.885013 0.594658 0.445085 0.064 Uiso 1 1 calc R U
C57 C 0.83675(15) 0.47787(15) 0.42517(6) 0.0600(6) Uani 1 1 d . .
H57A H 0.760643 0.493872 0.416458 0.072 Uiso 1 1 calc R U
H57B H 0.880285 0.479380 0.398557 0.072 Uiso 1 1 calc R U
C58 C 0.7952(3) 0.3365(2) 0.41211(7) 0.0871(9) Uani 1 1 d . .
H58A H 0.837905 0.337819 0.385261 0.105 Uiso 1 1 calc R U
H58B H 0.718381 0.350843 0.403683 0.105 Uiso 1 1 calc R U
C59 C 0.8010(3) 0.25005(19) 0.43252(9) 0.0907(9) Uani 1 1 d . .
H59A H 0.781610 0.208014 0.409481 0.109 Uiso 1 1 calc R U
H59B H 0.877181 0.239014 0.443299 0.109 Uiso 1 1 calc R U
B1 B 0.72545(12) 0.79164(9) 0.30843(5) 0.0243(3) Uani 1 1 d . .

loop_
_atom_site_aniso_label
_atom_site_aniso_U_11
_atom_site_aniso_U_22
_atom_site_aniso_U_33
_atom_site_aniso_U_23
_atom_site_aniso_U_13
_atom_site_aniso_U_12
K1 0.03396(15) 0.03065(15) 0.03012(14) 0.00261(11) -0.00158(11) -0.00182(11)
O1 0.0483(6) 0.0247(5) 0.0285(5) 0.0045(4) -0.0048(4) 0.0062(4)
O2 0.0422(6) 0.0304(5) 0.0369(5) 0.0034(4) -0.0066(4) 0.0035(4)
O3 0.0426(6) 0.0289(5) 0.0535(7) -0.0037(5) -0.0014(5) 0.0040(4)
O4 0.0303(5) 0.0618(8) 0.0568(7) 0.0169(6) 0.0021(5) 0.0087(5)
O5 0.0478(7) 0.0553(8) 0.0658(8) 0.0181(7) -0.0143(6) -0.0201(6)
O6 0.0409(6) 0.0401(6) 0.0600(7) 0.0222(6) 0.0080(5) 0.0004(5)
O7 0.0646(8) 0.0687(9) 0.0291(5) 0.0081(6) 0.0028(5) 0.0062(7)
N1 0.0294(5) 0.0225(5) 0.0291(5) 0.0024(4) -0.0041(4) 0.0004(4)
N2 0.0262(5) 0.0249(5) 0.0277(5) 0.0054(4) 0.0000(4) 0.0025(4)
N3 0.0306(5) 0.0209(5) 0.0253(5) 0.0018(4) -0.0005(4) 0.0017(4)
N4 0.0296(5) 0.0229(5) 0.0274(5) 0.0020(4) -0.0010(4) 0.0023(4)
N5 0.0478(7) 0.0305(7) 0.0483(8) -0.0014(6) -0.0051(6) 0.0089(6)
N6 0.0848(12) 0.0503(10) 0.0510(9) -0.0192(8) -0.0068(8) -0.0090(9)
C1 0.0363(7) 0.0264(7) 0.0311(6) 0.0064(5) -0.0066(5) 0.0038(5)
C2 0.0353(7) 0.0259(6) 0.0304(6) 0.0081(5) -0.0007(5) 0.0023(5)
C3 0.0300(6) 0.0254(6) 0.0338(7) 0.0036(5) -0.0083(5) 0.0000(5)
C4 0.0278(6) 0.0317(7) 0.0376(7) 0.0062(6) -0.0079(5) 0.0010(5)
C5 0.0305(7) 0.0448(9) 0.0524(9) 0.0091(7) -0.0061(6) -0.0051(7)
C6 0.0419(9) 0.0458(10) 0.0647(11) 0.0031(9) -0.0152(8) -0.0161(8)
C7 0.0530(10) 0.0384(9) 0.0502(9) -0.0060(7) -0.0171(8) -0.0081(7)
C8 0.0426(8) 0.0296(7) 0.0371(7) 0.0006(6) -0.0102(6) -0.0005(6)
C9 0.0531(9) 0.0351(8) 0.0381(8) -0.0069(6) -0.0033(7) 0.0016(7)
C10 0.0827(14) 0.0500(11) 0.0453(10) -0.0018(8) -0.0005(9) 0.0241(10)
C11 0.0832(15) 0.0654(13) 0.0481(10) 0.0175(10) 0.0031(10) 0.0169(11)
C12 0.0269(6) 0.0415(8) 0.0364(7) 0.0027(6) -0.0038(5) 0.0063(6)
C13 0.0393(8) 0.0613(11) 0.0433(9) 0.0094(8) 0.0021(7) 0.0084(8)
C14 0.0383(8) 0.0389(8) 0.0461(8) -0.0031(7) 0.0017(6) 0.0058(7)
C15 0.0252(6) 0.0306(7) 0.0325(6) 0.0113(5) 0.0021(5) 0.0015(5)
C16 0.0326(7) 0.0381(8) 0.0372(7) 0.0146(6) 0.0073(6) 0.0078(6)
C17 0.0306(7) 0.0550(11) 0.0615(10) 0.0205(9) 0.0137(7) 0.0103(7)
C18 0.0276(7) 0.0586(11) 0.0752(13) 0.0146(10) -0.0020(8) -0.0051(7)
C19 0.0343(8) 0.0453(9) 0.0596(10) 0.0086(8) -0.0063(7) -0.0082(7)
C20 0.0302(7) 0.0307(7) 0.0394(7) 0.0097(6) -0.0027(6) -0.0033(6)
C21 0.0364(7) 0.0304(7) 0.0411(8) 0.0004(6) -0.0014(6) -0.0062(6)
C22 0.0703(12) 0.0380(9) 0.0520(10) 0.0020(8) -0.0045(9) 0.0092(9)
C23 0.0566(10) 0.0450(9) 0.0418(8) -0.0011(7) -0.0008(7) -0.0139(8)
C24 0.0437(8) 0.0449(9) 0.0374(8) 0.0078(7) 0.0123(6) 0.0124(7)
C25 0.0832(14) 0.0681(13) 0.0358(9) 0.0094(9) 0.0072(9) 0.0221(11)
C26 0.0598(11) 0.0531(11) 0.0497(10) 0.0056(8) 0.0204(8) 0.0204(9)
C27 0.0224(5) 0.0247(6) 0.0264(6) 0.0027(5) -0.0022(4) 0.0002(5)
C28 0.0294(6) 0.0221(6) 0.0229(5) 0.0027(5) -0.0023(5) 0.0015(5)
C29 0.0291(6) 0.0283(7) 0.0366(7) 0.0007(6) 0.0043(5) 0.0022(5)
C30 0.0331(7) 0.0291(7) 0.0354(7) 0.0006(6) 0.0005(5) -0.0045(6)
C31 0.0408(7) 0.0252(6) 0.0238(6) -0.0009(5) -0.0039(5) -0.0005(6)
C32 0.0352(7) 0.0293(7) 0.0336(7) -0.0034(6) 0.0028(5) 0.0055(6)
C33 0.0264(6) 0.0277(7) 0.0325(6) 0.0002(5) -0.0005(5) 0.0007(5)
C34 0.0547(9) 0.0296(8) 0.0381(8) -0.0080(6) -0.0017(7) -0.0046(7)
C35 0.0285(6) 0.0230(6) 0.0302(6) 0.0009(5) 0.0026(5) -0.0027(5)
C36 0.0310(7) 0.0290(7) 0.0411(8) -0.0039(6) 0.0011(6) 0.0008(6)
C37 0.0400(8) 0.0342(8) 0.0516(9) -0.0114(7) 0.0103(7) 0.0001(6)
C38 0.0588(10) 0.0422(9) 0.0367(8) -0.0123(7) 0.0105(7) -0.0080(8)
C39 0.0561(10) 0.0412(9) 0.0307(7) -0.0003(6) -0.0026(7) -0.0059(7)
C40 0.0396(7) 0.0289(7) 0.0301(7) 0.0008(5) -0.0006(6) 0.0007(6)
C41 0.1010(18) 0.0677(14) 0.0436(10) -0.0219(10) 0.0131(11) -0.0017(13)
C42 0.0671(12) 0.0380(9) 0.0657(12) -0.0177(9) -0.0257(10) 0.0053(9)
C43 0.0608(11) 0.0487(10) 0.0393(8) -0.0072(7) -0.0182(8) 0.0094(8)
C44 0.0437(8) 0.0367(8) 0.0482(9) 0.0126(7) -0.0130(7) 0.0015(7)
C45 0.0347(8) 0.0316(8) 0.0707(11) 0.0064(8) -0.0025(7) 0.0049(6)
C46 0.0775(14) 0.0402(10) 0.0860(16) -0.0229(11) -0.0018(12) 0.0150(10)
C47 0.0953(17) 0.0368(10) 0.0807(15) -0.0241(10) -0.0104(13) -0.0015(10)
C48 0.0696(12) 0.0552(11) 0.0455(9) -0.0033(9) 0.0071(8) 0.0220(10)
C49 0.0493(10) 0.0648(12) 0.0544(10) 0.0160(9) 0.0174(8) 0.0250(9)
C50 0.0269(7) 0.0840(15) 0.0658(12) 0.0380(11) -0.0001(7) 0.0040(8)
C51 0.0324(8) 0.0776(14) 0.0755(13) 0.0434(12) -0.0125(8) -0.0147(9)
C52 0.0724(14) 0.0591(13) 0.0868(16) 0.0091(12) -0.0338(13) -0.0306(11)
C53 0.110(2) 0.0631(14) 0.0637(13) -0.0144(11) -0.0337(14) -0.0249(14)
C54 0.0586(11) 0.0264(8) 0.0829(14) 0.0037(8) -0.0032(10) 0.0097(7)
C55 0.0489(10) 0.0262(8) 0.0974(16) 0.0174(9) 0.0010(10) -0.0014(7)
C56 0.0335(8) 0.0606(11) 0.0674(12) 0.0419(10) 0.0087(8) 0.0095(8)
C57 0.0412(9) 0.0961(16) 0.0431(9) 0.0392(10) 0.0056(7) 0.0153(10)
C58 0.113(2) 0.117(2) 0.0315(9) -0.0151(12) 0.0089(11) -0.0181(18)
C59 0.129(2) 0.0842(19) 0.0594(14) -0.0387(14) 0.0139(14) -0.0048(17)
B1 0.0265(7) 0.0214(7) 0.0251(6) 0.0002(5) 0.0015(5) 0.0032(5)

loop_
_atom_type_symbol
_atom_type_description
_atom_type_scat_dispersion_real
_atom_type_scat_dispersion_imag
_atom_type_scat_source
C C 0.0181 0.0091 'International Tables Vol C Tables 4.2.6.8 and 6.1.1.4'
H H 0.0000 0.0000 'International Tables Vol C Tables 4.2.6.8 and 6.1.1.4'
B B 0.0090 0.0039 'International Tables Vol C Tables 4.2.6.8 and 6.1.1.4'
N N 0.0311 0.0180 'International Tables Vol C Tables 4.2.6.8 and 6.1.1.4'
O O 0.0492 0.0322 'International Tables Vol C Tables 4.2.6.8 and 6.1.1.4'
K K 0.3868 1.0657 'International Tables Vol C Tables 4.2.6.8 and 6.1.1.4'

loop_
_geom_angle_atom_site_label_1
_geom_angle_atom_site_label_2
_geom_angle_atom_site_label_3
_geom_angle
O6 K1 O3 131.66(4)
O6 K1 O4 100.14(4)
O3 K1 O4 121.92(4)
O6 K1 O2 92.44(4)
O3 K1 O2 59.70(3)
O4 K1 O2 100.43(4)
O6 K1 O5 122.19(4)
O3 K1 O5 100.85(4)
O4 K1 O5 58.91(4)
O2 K1 O5 140.78(4)
O6 K1 O7 59.61(4)
O3 K1 O7 94.68(4)
O4 K1 O7 139.20(4)
O2 K1 O7 114.45(4)
O5 K1 O7 99.92(4)
O6 K1 N6 119.66(5)
O3 K1 N6 61.77(4)
O4 K1 N6 118.61(5)
O2 K1 N6 120.52(4)
O5 K1 N6 60.52(5)
O7 K1 N6 60.86(5)
O6 K1 N5 60.09(4)
O3 K1 N5 119.06(4)
O4 K1 N5 60.84(4)
O2 K1 N5 60.34(3)
O5 K1 N5 118.82(4)
O7 K1 N5 119.02(4)
N6 K1 N5 179.14(5)
C43 O2 C44 111.18(13)
C43 O2 K1 116.52(9)
C44 O2 K1 115.76(9)
C46 O3 C45 111.80(14)
C46 O3 K1 117.91(12)
C45 O3 K1 115.10(9)
C49 O4 C50 111.43(15)
C49 O4 K1 117.16(10)
C50 O4 K1 117.71(12)
C52 O5 C51 110.80(17)
C52 O5 K1 116.55(12)
C51 O5 K1 114.31(11)
C55 O6 C56 111.66(15)
C55 O6 K1 122.05(11)
C56 O6 K1 118.30(11)
C58 O7 C57 110.95(17)
C58 O7 K1 114.30(13)
C57 O7 K1 112.75(11)
C1 N1 C3 120.98(11)
C1 N1 B1 108.60(11)
C3 N1 B1 130.16(11)
C2 N2 C15 119.35(11)
C2 N2 B1 108.39(11)
C15 N2 B1 131.81(11)
C27 N3 C28 116.05(10)
C27 N3 B1 118.83(11)
C28 N3 B1 121.83(11)
C27 N4 C35 120.36(11)
C42 N5 C54 110.06(16)
C42 N5 C48 110.27(16)
C54 N5 C48 110.19(14)
C42 N5 K1 109.74(10)
C54 N5 K1 108.45(11)
C48 N5 K1 108.09(11)
C59 N6 C53 109.9(2)
C59 N6 C47 111.1(2)
C53 N6 C47 109.18(19)
C59 N6 K1 109.90(14)
C53 N6 K1 110.17(14)
C47 N6 K1 106.61(11)
C2 C1 N1 109.43(12)
C2 C1 H1 125.3
N1 C1 H1 125.3
C1 C2 N2 109.59(12)
C1 C2 H2 125.2
N2 C2 H2 125.2
C4 C3 C8 122.02(13)
C4 C3 N1 119.43(13)
C8 C3 N1 118.55(13)
C5 C4 C3 117.42(14)
C5 C4 C12 121.54(14)
C3 C4 C12 121.04(13)
C6 C5 C4 121.45(17)
C6 C5 H5 119.3
C4 C5 H5 119.3
C7 C6 C5 120.36(15)
C7 C6 H6 119.8
C5 C6 H6 119.8
C6 C7 C8 120.92(16)
C6 C7 H7 119.5
C8 C7 H7 119.5
C7 C8 C3 117.83(16)
C7 C8 C9 119.75(15)
C3 C8 C9 122.41(14)
C8 C9 C10 111.78(15)
C8 C9 C11 111.25(15)
C10 C9 C11 110.20(15)
C8 C9 H9 107.8
C10 C9 H9 107.8
C11 C9 H9 107.8
C9 C10 H10A 109.5
C9 C10 H10B 109.5
H10A C10 H10B 109.5
C9 C10 H10C 109.5
H10A C10 H10C 109.5
H10B C10 H10C 109.5
C9 C11 H11A 109.5
C9 C11 H11B 109.5
H11A C11 H11B 109.5
C9 C11 H11C 109.5
H11A C11 H11C 109.5
H11B C11 H11C 109.5
C4 C12 C13 113.57(14)
C4 C12 C14 111.23(12)
C13 C12 C14 109.47(13)
C4 C12 H12 107.4
C13 C12 H12 107.4
C14 C12 H12 107.4
C12 C13 H13A 109.5
C12 C13 H13B 109.5
H13A C13 H13B 109.5
C12 C13 H13C 109.5
H13A C13 H13C 109.5
H13B C13 H13C 109.5
C12 C14 H14A 109.5
C12 C14 H14B 109.5
H14A C14 H14B 109.5
C12 C14 H14C 109.5
H14A C14 H14C 109.5
H14B C14 H14C 109.5
C20 C15 C16 121.55(13)
C20 C15 N2 120.07(12)
C16 C15 N2 118.27(13)
C17 C16 C15 117.15(16)
C17 C16 C24 121.30(15)
C15 C16 C24 121.51(14)
C18 C17 C16 121.45(16)
C18 C17 H17 119.3
C16 C17 H17 119.3
C19 C18 C17 120.46(16)
C19 C18 H18 119.8
C17 C18 H18 119.8
C18 C19 C20 120.92(18)
C18 C19 H19 119.5
C20 C19 H19 119.5
C15 C20 C19 118.41(15)
C15 C20 C21 121.94(13)
C19 C20 C21 119.65(15)
C20 C21 C23 112.48(13)
C20 C21 C22 111.42(14)
C23 C21 C22 109.42(14)
C20 C21 H21 107.8
C23 C21 H21 107.8
C22 C21 H21 107.8
C21 C22 H22A 109.5
C21 C22 H22B 109.5
H22A C22 H22B 109.5
C21 C22 H22C 109.5
H22A C22 H22C 109.5
H22B C22 H22C 109.5
C21 C23 H23A 109.5
C21 C23 H23B 109.5
H23A C23 H23B 109.5
C21 C23 H23C 109.5
H23A C23 H23C 109.5
H23B C23 H23C 109.5
C16 C24 C26 113.58(15)
C16 C24 C25 110.81(15)
C26 C24 C25 109.17(14)
C16 C24 H24 107.7
C26 C24 H24 107.7
C25 C24 H24 107.7
C24 C25 H25A 109.5
C24 C25 H25B 109.5
H25A C25 H25B 109.5
C24 C25 H25C 109.5
H25A C25 H25C 109.5
H25B C25 H25C 109.5
C24 C26 H26A 109.5
C24 C26 H26B 109.5
H26A C26 H26B 109.5
C24 C26 H26C 109.5
H26A C26 H26C 109.5
H26B C26 H26C 109.5
O1 C27 N4 130.73(12)
O1 C27 N3 117.97(12)
N4 C27 N3 111.23(11)
C33 C28 C29 117.72(12)
C33 C28 N3 121.35(12)
C29 C28 N3 120.92(12)
C30 C29 C28 120.68(13)
C30 C29 H29 119.7
C28 C29 H29 119.7
C29 C30 C31 121.77(13)
C29 C30 H30 119.1
C31 C30 H30 119.1
C32 C31 C30 117.35(13)
C32 C31 C34 121.92(14)
C30 C31 C34 120.73(14)
C31 C32 C33 121.13(13)
C31 C32 H32 119.4
C33 C32 H32 119.4
C28 C33 C32 121.31(13)
C28 C33 H33 119.3
C32 C33 H33 119.3
C31 C34 H34A 109.5
C31 C34 H34B 109.5
H34A C34 H34B 109.5
C31 C34 H34C 109.5
H34A C34 H34C 109.5
H34B C34 H34C 109.5
N4 C35 C36 116.97(12)
N4 C35 C40 127.00(13)
C36 C35 C40 115.93(13)
C37 C36 C35 121.90(14)
C37 C36 H36 119.1
C35 C36 H36 119.1
C36 C37 C38 121.70(15)
C36 C37 H37 119.2
C38 C37 H37 119.2
C39 C38 C37 116.86(15)
C39 C38 C41 121.44(18)
C37 C38 C41 121.71(18)
C38 C39 C40 122.07(15)
C38 C39 H39 119.0
C40 C39 H39 119.0
C39 C40 C35 121.52(14)
C39 C40 H40 119.2
C35 C40 H40 119.2
C38 C41 H41A 109.5
C38 C41 H41B 109.5
H41A C41 H41B 109.5
C38 C41 H41C 109.5
H41A C41 H41C 109.5
H41B C41 H41C 109.5
N5 C42 C43 113.99(15)
N5 C42 H42A 108.8
C43 C42 H42A 108.8
N5 C42 H42B 108.8
C43 C42 H42B 108.8
H42A C42 H42B 107.6
O2 C43 C42 109.07(15)
O2 C43 H43A 109.9
C42 C43 H43A 109.9
O2 C43 H43B 109.9
C42 C43 H43B 109.9
H43A C43 H43B 108.3
O2 C44 C45 109.69(13)
O2 C44 H44A 109.7
C45 C44 H44A 109.7
O2 C44 H44B 109.7
C45 C44 H44B 109.7
H44A C44 H44B 108.2
O3 C45 C44 109.31(13)
O3 C45 H45A 109.8
C44 C45 H45A 109.8
O3 C45 H45B 109.8
C44 C45 H45B 109.8
H45A C45 H45B 108.3
O3 C46 C47 109.57(17)
O3 C46 H46A 109.8
C47 C46 H46A 109.8
O3 C46 H46B 109.8
C47 C46 H46B 109.8
H46A C46 H46B 108.2
N6 C47 C46 114.23(19)
N6 C47 H47A 108.7
C46 C47 H47A 108.7
N6 C47 H47B 108.7
C46 C47 H47B 108.7
H47A C47 H47B 107.6
N5 C48 C49 113.96(15)
N5 C48 H48A 108.8
C49 C48 H48A 108.8
N5 C48 H48B 108.8
C49 C48 H48B 108.8
H48A C48 H48B 107.7
O4 C49 C48 109.27(14)
O4 C49 H49A 109.8
C48 C49 H49A 109.8
O4 C49 H49B 109.8
C48 C49 H49B 109.8
H49A C49 H49B 108.3
O4 C50 C51 109.65(15)
O4 C50 H50A 109.7
C51 C50 H50A 109.7
O4 C50 H50B 109.7
C51 C50 H50B 109.7
H50A C50 H50B 108.2
O5 C51 C50 109.36(15)
O5 C51 H51A 109.8
C50 C51 H51A 109.8
O5 C51 H51B 109.8
C50 C51 H51B 109.8
H51A C51 H51B 108.3
O5 C52 C53 109.24(18)
O5 C52 H52A 109.8
C53 C52 H52A 109.8
O5 C52 H52B 109.8
C53 C52 H52B 109.8
H52A C52 H52B 108.3
N6 C53 C52 114.75(18)
N6 C53 H53A 108.6
C52 C53 H53A 108.6
N6 C53 H53B 108.6
C52 C53 H53B 108.6
H53A C53 H53B 107.6
N5 C54 C55 114.26(15)
N5 C54 H54A 108.7
C55 C54 H54A 108.7
N5 C54 H54B 108.7
C55 C54 H54B 108.7
H54A C54 H54B 107.6
O6 C55 C54 109.80(15)
O6 C55 H55A 109.7
C54 C55 H55A 109.7
O6 C55 H55B 109.7
C54 C55 H55B 109.7
H55A C55 H55B 108.2
O6 C56 C57 109.60(14)
O6 C56 H56A 109.8
C57 C56 H56A 109.8
O6 C56 H56B 109.8
C57 C56 H56B 109.8
H56A C56 H56B 108.2
O7 C57 C56 109.91(13)
O7 C57 H57A 109.7
C56 C57 H57A 109.7
O7 C57 H57B 109.7
C56 C57 H57B 109.7
H57A C57 H57B 108.2
O7 C58 C59 108.70(19)
O7 C58 H58A 109.9
C59 C58 H58A 109.9
O7 C58 H58B 109.9
C59 C58 H58B 109.9
H58A C58 H58B 108.3
N6 C59 C58 113.8(2)
N6 C59 H59A 108.8
C58 C59 H59A 108.8
N6 C59 H59B 108.8
C58 C59 H59B 108.8
H59A C59 H59B 107.7
N1 B1 N2 103.96(11)
N1 B1 N3 127.62(12)
N2 B1 N3 128.22(12)

loop_
_geom_bond_atom_site_label_1
_geom_bond_atom_site_label_2
_geom_bond_distance
K1 O6 2.7794(12)
K1 O3 2.8046(11)
K1 O4 2.8240(12)
K1 O2 2.8366(11)
K1 O5 2.8734(12)
K1 O7 2.8776(12)
K1 N6 2.9553(16)
K1 N5 2.9975(14)
O1 C27 1.2476(16)
O2 C43 1.416(2)
O2 C44 1.4237(18)
O3 C46 1.411(2)
O3 C45 1.4219(19)
O4 C49 1.417(3)
O4 C50 1.429(2)
O5 C52 1.422(3)
O5 C51 1.427(3)
O6 C55 1.411(2)
O6 C56 1.431(2)
O7 C58 1.413(3)
O7 C57 1.428(2)
N1 C1 1.4006(17)
N1 C3 1.4342(17)
N1 B1 1.4418(17)
N2 C2 1.4013(16)
N2 C15 1.4379(17)
N2 B1 1.4441(18)
N3 C27 1.4322(16)
N3 C28 1.4333(16)
N3 B1 1.4611(17)
N4 C27 1.3290(17)
N4 C35 1.3889(17)
N5 C42 1.469(2)
N5 C54 1.469(2)
N5 C48 1.472(2)
N6 C59 1.465(3)
N6 C53 1.474(3)
N6 C47 1.479(3)
C1 C2 1.338(2)
C1 H1 0.9500
C2 H2 0.9500
C3 C4 1.406(2)
C3 C8 1.406(2)
C4 C5 1.395(2)
C4 C12 1.518(2)
C5 C6 1.379(3)
C5 H5 0.9500
C6 C7 1.379(3)
C6 H6 0.9500
C7 C8 1.397(2)
C7 H7 0.9500
C8 C9 1.519(2)
C9 C10 1.524(2)
C9 C11 1.530(2)
C9 H9 1.0000
C10 H10A 0.9800
C10 H10B 0.9800
C10 H10C 0.9800
C11 H11A 0.9800
C11 H11B 0.9800
C11 H11C 0.9800
C12 C13 1.530(2)
C12 C14 1.531(2)
C12 H12 1.0000
C13 H13A 0.9800
C13 H13B 0.9800
C13 H13C 0.9800
C14 H14A 0.9800
C14 H14B 0.9800
C14 H14C 0.9800
C15 C20 1.396(2)
C15 C16 1.413(2)
C16 C17 1.406(2)
C16 C24 1.510(2)
C17 C18 1.373(3)
C17 H17 0.9500
C18 C19 1.371(3)
C18 H18 0.9500
C19 C20 1.399(2)
C19 H19 0.9500
C20 C21 1.513(2)
C21 C23 1.533(2)
C21 C22 1.534(2)
C21 H21 1.0000
C22 H22A 0.9800
C22 H22B 0.9800
C22 H22C 0.9800
C23 H23A 0.9800
C23 H23B 0.9800
C23 H23C 0.9800
C24 C26 1.533(2)
C24 C25 1.536(2)
C24 H24 1.0000
C25 H25A 0.9800
C25 H25B 0.9800
C25 H25C 0.9800
C26 H26A 0.9800
C26 H26B 0.9800
C26 H26C 0.9800
C28 C33 1.3876(19)
C28 C29 1.3938(19)
C29 C30 1.386(2)
C29 H29 0.9500
C30 C31 1.390(2)
C30 H30 0.9500
C31 C32 1.389(2)
C31 C34 1.5098(19)
C32 C33 1.390(2)
C32 H32 0.9500
C33 H33 0.9500
C34 H34A 0.9800
C34 H34B 0.9800
C34 H34C 0.9800
C35 C36 1.4056(19)
C35 C40 1.4059(19)
C36 C37 1.390(2)
C36 H36 0.9500
C37 C38 1.391(3)
C37 H37 0.9500
C38 C39 1.388(3)
C38 C41 1.518(2)
C39 C40 1.391(2)
C39 H39 0.9500
C40 H40 0.9500
C41 H41A 0.9800
C41 H41B 0.9800
C41 H41C 0.9800
C42 C43 1.503(3)
C42 H42A 0.9900
C42 H42B 0.9900
C43 H43A 0.9900
C43 H43B 0.9900
C44 C45 1.484(3)
C44 H44A 0.9900
C44 H44B 0.9900
C45 H45A 0.9900
C45 H45B 0.9900
C46 C47 1.505(3)
C46 H46A 0.9900
C46 H46B 0.9900
C47 H47A 0.9900
C47 H47B 0.9900
C48 C49 1.503(3)
C48 H48A 0.9900
C48 H48B 0.9900
C49 H49A 0.9900
C49 H49B 0.9900
C50 C51 1.476(3)
C50 H50A 0.9900
C50 H50B 0.9900
C51 H51A 0.9900
C51 H51B 0.9900
C52 C53 1.491(4)
C52 H52A 0.9900
C52 H52B 0.9900
C53 H53A 0.9900
C53 H53B 0.9900
C54 C55 1.501(3)
C54 H54A 0.9900
C54 H54B 0.9900
C55 H55A 0.9900
C55 H55B 0.9900
C56 C57 1.477(3)
C56 H56A 0.9900
C56 H56B 0.9900
C57 H57A 0.9900
C57 H57B 0.9900
C58 C59 1.512(4)
C58 H58A 0.9900
C58 H58B 0.9900
C59 H59A 0.9900
C59 H59B 0.9900
